data_4513859
loop_
_publ_author_name
'Chen, Li-Hsun'
'Chung, Tsai-Wen'
'Narhe, Bharat D.'
'Sun, Chung-Ming'

_publ_section_title
;
 A Novel Mechanistic Study on Ultrasound-Assisted, One-Pot Synthesis of
 Functionalized Benzimidazo[2,1-b]quinazolin-1(1H)-ones.
;
_journal_issue 3
_journal_name_full 'ACS combinatorial science'
_journal_page_first 162
_journal_page_last 169
_journal_paper_doi 10.1021/acscombsci.5b00186
_journal_volume 18
_journal_year 2016
_chemical_formula_sum 'C23 H26 O3'
_chemical_formula_weight 350.44
_chemical_name_systematic
; 
 ? 
;
_space_group_IT_number 14
_symmetry_cell_setting monoclinic
_symmetry_space_group_name_Hall '-P 2ybc'
_symmetry_space_group_name_H-M 'P 1 21/c 1'
_atom_sites_solution_hydrogens geom
_atom_sites_solution_primary direct
_atom_sites_solution_secondary difmap
_audit_creation_method SHELXL-97
_cell_angle_alpha 90.00
_cell_angle_beta 97.006(6)
_cell_angle_gamma 90.00
_cell_formula_units_Z 4
_cell_length_a 5.9268(13)
_cell_length_b 19.691(5)
_cell_length_c 16.257(4)
_cell_measurement_reflns_used 2762
_cell_measurement_temperature 296(2)
_cell_measurement_theta_max 26.0597
_cell_measurement_theta_min 2.4233
_cell_volume 1883.1(8)
_computing_cell_refinement 'SAINT V7.68A (Bruker AXS, 2009)'
_computing_data_collection 'APEX2 (Bruker AXS, 2010)'
_computing_data_reduction 'SAINT V7.68A (Bruker AXS, 2009)'
_computing_molecular_graphics 'SHELXTL (Sheldrick, 2008)'
_computing_publication_material SHELXTL
_computing_structure_refinement 'SHELXL-97 (Sheldrick, 2008)'
_computing_structure_solution 'SHELXS-97 (Sheldrick, 2008)'
_diffrn_ambient_temperature 296(2)
_diffrn_detector_area_resol_mean 8.3333
_diffrn_measured_fraction_theta_full 0.996
_diffrn_measured_fraction_theta_max 0.996
_diffrn_measurement_device_type 'Bruker APEX-II CCD'
_diffrn_measurement_method '\f and \w scans'
_diffrn_radiation_monochromator graphite
_diffrn_radiation_source 'fine-focus sealed tube'
_diffrn_radiation_type MoK\a
_diffrn_radiation_wavelength 0.71073
_diffrn_reflns_av_R_equivalents 0.0410
_diffrn_reflns_av_sigmaI/netI 0.0422
_diffrn_reflns_limit_h_max 7
_diffrn_reflns_limit_h_min -7
_diffrn_reflns_limit_k_max 24
_diffrn_reflns_limit_k_min -21
_diffrn_reflns_limit_l_max 20
_diffrn_reflns_limit_l_min -20
_diffrn_reflns_number 14523
_diffrn_reflns_theta_full 26.46
_diffrn_reflns_theta_max 26.46
_diffrn_reflns_theta_min 1.63
_exptl_absorpt_coefficient_mu 0.080
_exptl_absorpt_correction_T_max 0.9486
_exptl_absorpt_correction_T_min 0.8766
_exptl_absorpt_correction_type multi-scan
_exptl_absorpt_process_details 'SADABS V2008/1 (Bruker AXS)'
_exptl_crystal_colour Colorless
_exptl_crystal_density_diffrn 1.236
_exptl_crystal_density_meas ?
_exptl_crystal_density_method 'not measured'
_exptl_crystal_description Lump
_exptl_crystal_F_000 752
_exptl_crystal_size_max 0.25
_exptl_crystal_size_mid 0.18
_exptl_crystal_size_min 0.18
_refine_diff_density_max 0.265
_refine_diff_density_min -0.193
_refine_diff_density_rms 0.043
_refine_ls_extinction_method none
_refine_ls_goodness_of_fit_ref 1.022
_refine_ls_hydrogen_treatment constr
_refine_ls_matrix_type full
_refine_ls_number_parameters 239
_refine_ls_number_reflns 3882
_refine_ls_number_restraints 0
_refine_ls_restrained_S_all 1.022
_refine_ls_R_factor_all 0.0622
_refine_ls_R_factor_gt 0.0412
_refine_ls_shift/su_max 0.001
_refine_ls_shift/su_mean 0.000
_refine_ls_structure_factor_coef Fsqd
_refine_ls_weighting_details 'calc w=1/[\s^2^(Fo^2^)+(0.0439P)^2^+0.5011P] where P=(Fo^2^+2Fc^2^)/3'
_refine_ls_weighting_scheme calc
_refine_ls_wR_factor_gt 0.0923
_refine_ls_wR_factor_ref 0.1015
_reflns_number_gt 2895
_reflns_number_total 3882
_reflns_threshold_expression >2sigma(I)
_cod_data_source_file co5b00186_si_005.cif
_cod_data_source_block mo_130955lt_0m
_cod_depositor_comments
;
The following automatic conversions were performed:

'_exptl_crystal_density_meas' value 'not measured' was changed to '?'
- the value is perceived as not measured.

Automatic conversion script
Id: cif_fix_values 4268 2015-11-12 08:31:59Z antanas 
;
_cod_original_cell_volume 1883.1(7)
_cod_database_code 4513859

loop_
_symmetry_equiv_pos_as_xyz
'x, y, z'
'-x, y+1/2, -z+1/2'
'-x, -y, -z'
'x, -y-1/2, z-1/2'

loop_
_atom_site_label
_atom_site_type_symbol
_atom_site_fract_x
_atom_site_fract_y
_atom_site_fract_z
_atom_site_U_iso_or_equiv
_atom_site_adp_type
_atom_site_occupancy
_atom_site_symmetry_multiplicity
_atom_site_calc_flag
_atom_site_refinement_flags
O1 O 0.61128(17) 0.71417(5) 0.11404(6) 0.0175(2) Uani 1 1 d .
O2 O 1.29504(18) 0.83413(6) 0.18912(6) 0.0241(3) Uani 1 1 d .
O3 O 1.13400(19) 0.59442(5) 0.30310(6) 0.0252(3) Uani 1 1 d .
C1 C 0.8054(3) 0.51195(9) 0.10436(10) 0.0271(4) Uani 1 1 d .
H1A H 0.8752 0.4690 0.1195 0.041 Uiso 1 1 calc R
H1B H 0.9210 0.5460 0.1033 0.041 Uiso 1 1 calc R
H1C H 0.7198 0.5084 0.0505 0.041 Uiso 1 1 calc R
C2 C 0.6465(3) 0.53171(8) 0.16783(9) 0.0192(3) Uani 1 1 d .
C3 C 0.5299(3) 0.59988(7) 0.14545(9) 0.0193(3) Uani 1 1 d .
H3A H 0.4698 0.5995 0.0872 0.023 Uiso 1 1 calc R
H3B H 0.4030 0.6053 0.1773 0.023 Uiso 1 1 calc R
C4 C 0.6866(2) 0.65896(7) 0.16170(8) 0.0155(3) Uani 1 1 d .
C5 C 0.8779(3) 0.66014(7) 0.21486(8) 0.0153(3) Uani 1 1 d .
C6 C 1.0244(2) 0.72304(7) 0.22891(8) 0.0149(3) Uani 1 1 d .
H6 H 1.1834 0.7098 0.2275 0.018 Uiso 1 1 calc R
C7 C 1.0045(2) 0.75659(7) 0.31227(8) 0.0152(3) Uani 1 1 d .
C8 C 1.1886(3) 0.75742(8) 0.37425(9) 0.0194(3) Uani 1 1 d .
H8 H 1.3226 0.7354 0.3658 0.023 Uiso 1 1 calc R
C9 C 1.1736(3) 0.79084(8) 0.44853(9) 0.0219(3) Uani 1 1 d .
H9 H 1.2981 0.7915 0.4893 0.026 Uiso 1 1 calc R
C10 C 0.9747(3) 0.82317(8) 0.46213(9) 0.0208(3) Uani 1 1 d .
H10 H 0.9658 0.8460 0.5117 0.025 Uiso 1 1 calc R
C11 C 0.4658(3) 0.47687(8) 0.17120(10) 0.0276(4) Uani 1 1 d .
H11A H 0.3797 0.4721 0.1175 0.041 Uiso 1 1 calc R
H11B H 0.3660 0.4895 0.2109 0.041 Uiso 1 1 calc R
H11C H 0.5381 0.4345 0.1873 0.041 Uiso 1 1 calc R
C12 C 0.7596(2) 0.76790(7) 0.10989(8) 0.0151(3) Uani 1 1 d .
C13 C 0.9580(2) 0.77208(7) 0.15874(8) 0.0149(3) Uani 1 1 d .
C14 C 1.1150(2) 0.82723(8) 0.14436(9) 0.0165(3) Uani 1 1 d .
C15 C 1.0499(2) 0.87256(8) 0.07013(9) 0.0194(3) Uani 1 1 d .
H15A H 1.1022 0.8518 0.0217 0.023 Uiso 1 1 calc R
H15B H 1.1274 0.9158 0.0795 0.023 Uiso 1 1 calc R
C16 C 0.7928(2) 0.88553(8) 0.05219(9) 0.0177(3) Uani 1 1 d .
C17 C 0.6728(3) 0.81645(7) 0.04365(8) 0.0164(3) Uani 1 1 d .
H17A H 0.5112 0.8232 0.0451 0.020 Uiso 1 1 calc R
H17B H 0.6928 0.7970 -0.0098 0.020 Uiso 1 1 calc R
C18 C 0.7123(3) 0.92708(8) 0.12259(10) 0.0233(4) Uani 1 1 d .
H18A H 0.7874 0.9704 0.1260 0.035 Uiso 1 1 calc R
H18B H 0.7481 0.9032 0.1740 0.035 Uiso 1 1 calc R
H18C H 0.5510 0.9338 0.1120 0.035 Uiso 1 1 calc R
C19 C 0.7409(3) 0.92360(9) -0.02982(10) 0.0282(4) Uani 1 1 d .
H19A H 0.5794 0.9281 -0.0433 0.042 Uiso 1 1 calc R
H19B H 0.8016 0.8987 -0.0729 0.042 Uiso 1 1 calc R
H19C H 0.8092 0.9679 -0.0248 0.042 Uiso 1 1 calc R
C20 C 0.9482(3) 0.59771(8) 0.26064(8) 0.0185(3) Uani 1 1 d .
C21 C 0.7827(3) 0.53916(8) 0.25417(9) 0.0229(4) Uani 1 1 d .
H21A H 0.6774 0.5454 0.2948 0.028 Uiso 1 1 calc R
H21B H 0.8660 0.4974 0.2678 0.028 Uiso 1 1 calc R
C22 C 0.7887(3) 0.82151(8) 0.40168(9) 0.0196(3) Uani 1 1 d .
H22 H 0.6536 0.8425 0.4111 0.024 Uiso 1 1 calc R
C23 C 0.8037(3) 0.78858(8) 0.32700(9) 0.0180(3) Uani 1 1 d .
H23 H 0.6785 0.7879 0.2865 0.022 Uiso 1 1 calc R

loop_
_atom_site_aniso_label
_atom_site_aniso_U_11
_atom_site_aniso_U_22
_atom_site_aniso_U_33
_atom_site_aniso_U_23
_atom_site_aniso_U_13
_atom_site_aniso_U_12
O1 0.0167(5) 0.0137(5) 0.0209(5) 0.0024(4) -0.0030(4) -0.0018(4)
O2 0.0165(6) 0.0278(6) 0.0269(6) 0.0046(5) -0.0022(4) -0.0044(5)
O3 0.0256(6) 0.0212(6) 0.0264(6) 0.0045(5) -0.0069(5) 0.0016(5)
C1 0.0323(9) 0.0227(9) 0.0259(8) -0.0038(7) 0.0025(7) 0.0017(7)
C2 0.0237(8) 0.0159(8) 0.0174(7) 0.0007(6) -0.0005(6) -0.0018(6)
C3 0.0194(8) 0.0177(8) 0.0200(7) -0.0001(6) -0.0006(6) -0.0029(6)
C4 0.0194(8) 0.0121(7) 0.0155(7) 0.0011(5) 0.0040(6) 0.0001(6)
C5 0.0183(7) 0.0143(7) 0.0137(7) -0.0012(5) 0.0032(6) -0.0001(6)
C6 0.0138(7) 0.0148(7) 0.0159(7) 0.0007(6) 0.0002(5) 0.0010(6)
C7 0.0179(7) 0.0116(7) 0.0158(7) 0.0023(6) 0.0003(6) -0.0024(6)
C8 0.0174(7) 0.0192(8) 0.0211(7) 0.0010(6) -0.0001(6) 0.0003(6)
C9 0.0247(8) 0.0231(8) 0.0164(7) 0.0003(6) -0.0041(6) -0.0031(7)
C10 0.0331(9) 0.0144(8) 0.0151(7) -0.0014(6) 0.0043(6) -0.0024(7)
C11 0.0354(10) 0.0196(9) 0.0260(8) 0.0029(7) -0.0039(7) -0.0075(7)
C12 0.0169(7) 0.0134(7) 0.0154(7) -0.0014(5) 0.0040(6) -0.0019(6)
C13 0.0167(7) 0.0151(7) 0.0131(7) -0.0011(5) 0.0023(5) 0.0010(6)
C14 0.0147(7) 0.0175(8) 0.0179(7) -0.0011(6) 0.0044(6) 0.0002(6)
C15 0.0157(8) 0.0203(8) 0.0228(8) 0.0045(6) 0.0046(6) -0.0010(6)
C16 0.0151(7) 0.0164(8) 0.0214(7) 0.0042(6) 0.0015(6) -0.0005(6)
C17 0.0167(7) 0.0165(8) 0.0153(7) 0.0008(6) -0.0004(6) 0.0016(6)
C18 0.0206(8) 0.0169(8) 0.0319(9) -0.0029(7) 0.0009(7) -0.0010(7)
C19 0.0251(9) 0.0271(9) 0.0315(9) 0.0125(7) 0.0005(7) 0.0001(7)
C20 0.0243(8) 0.0176(8) 0.0135(7) -0.0004(6) 0.0017(6) 0.0004(6)
C21 0.0320(9) 0.0171(8) 0.0183(7) 0.0032(6) -0.0028(6) -0.0043(7)
C22 0.0227(8) 0.0155(8) 0.0216(7) 0.0034(6) 0.0065(6) 0.0022(6)
C23 0.0181(8) 0.0184(8) 0.0167(7) 0.0034(6) -0.0007(6) -0.0009(6)

loop_
_atom_type_symbol
_atom_type_description
_atom_type_scat_dispersion_real
_atom_type_scat_dispersion_imag
_atom_type_scat_source
C C 0.0033 0.0016 'International Tables Vol C Tables 4.2.6.8 and 6.1.1.4'
H H 0.0000 0.0000 'International Tables Vol C Tables 4.2.6.8 and 6.1.1.4'
O O 0.0106 0.0060 'International Tables Vol C Tables 4.2.6.8 and 6.1.1.4'

loop_
_geom_angle_atom_site_label_1
_geom_angle_atom_site_label_2
_geom_angle_atom_site_label_3
_geom_angle
C4 O1 C12 117.85(11)
C2 C1 H1A 109.5
C2 C1 H1B 109.5
H1A C1 H1B 109.5
C2 C1 H1C 109.5
H1A C1 H1C 109.5
H1B C1 H1C 109.5
C11 C2 C1 109.67(13)
C11 C2 C3 109.29(13)
C1 C2 C3 111.06(12)
C11 C2 C21 109.10(12)
C1 C2 C21 109.97(13)
C3 C2 C21 107.71(12)
C4 C3 C2 112.85(12)
C4 C3 H3A 109.0
C2 C3 H3A 109.0
C4 C3 H3B 109.0
C2 C3 H3B 109.0
H3A C3 H3B 107.8
C5 C4 O1 122.68(13)
C5 C4 C3 125.97(13)
O1 C4 C3 111.35(12)
C4 C5 C20 118.50(13)
C4 C5 C6 122.44(13)
C20 C5 C6 119.06(12)
C13 C6 C5 108.50(11)
C13 C6 C7 110.67(11)
C5 C6 C7 112.53(12)
C13 C6 H6 108.3
C5 C6 H6 108.3
C7 C6 H6 108.3
C8 C7 C23 118.74(13)
C8 C7 C6 120.62(13)
C23 C7 C6 120.62(12)
C9 C8 C7 120.53(14)
C9 C8 H8 119.7
C7 C8 H8 119.7
C10 C9 C8 120.28(14)
C10 C9 H9 119.9
C8 C9 H9 119.9
C9 C10 C22 119.78(14)
C9 C10 H10 120.1
C22 C10 H10 120.1
C2 C11 H11A 109.5
C2 C11 H11B 109.5
H11A C11 H11B 109.5
C2 C11 H11C 109.5
H11A C11 H11C 109.5
H11B C11 H11C 109.5
C13 C12 O1 122.40(12)
C13 C12 C17 126.34(13)
O1 C12 C17 111.22(12)
C12 C13 C14 118.63(13)
C12 C13 C6 122.57(13)
C14 C13 C6 118.79(12)
O2 C14 C13 120.76(13)
O2 C14 C15 121.87(13)
C13 C14 C15 117.31(12)
C14 C15 C16 113.56(12)
C14 C15 H15A 108.9
C16 C15 H15A 108.9
C14 C15 H15B 108.9
C16 C15 H15B 108.9
H15A C15 H15B 107.7
C19 C16 C18 110.04(13)
C19 C16 C17 108.33(12)
C18 C16 C17 111.02(12)
C19 C16 C15 109.65(12)
C18 C16 C15 109.83(12)
C17 C16 C15 107.93(12)
C12 C17 C16 112.93(11)
C12 C17 H17A 109.0
C16 C17 H17A 109.0
C12 C17 H17B 109.0
C16 C17 H17B 109.0
H17A C17 H17B 107.8
C16 C18 H18A 109.5
C16 C18 H18B 109.5
H18A C18 H18B 109.5
C16 C18 H18C 109.5
H18A C18 H18C 109.5
H18B C18 H18C 109.5
C16 C19 H19A 109.5
C16 C19 H19B 109.5
H19A C19 H19B 109.5
C16 C19 H19C 109.5
H19A C19 H19C 109.5
H19B C19 H19C 109.5
O3 C20 C5 120.51(14)
O3 C20 C21 121.97(13)
C5 C20 C21 117.51(13)
C20 C21 C2 113.62(12)
C20 C21 H21A 108.8
C2 C21 H21A 108.8
C20 C21 H21B 108.8
C2 C21 H21B 108.8
H21A C21 H21B 107.7
C10 C22 C23 120.08(15)
C10 C22 H22 120.0
C23 C22 H22 120.0
C22 C23 C7 120.56(13)
C22 C23 H23 119.7
C7 C23 H23 119.7

loop_
_geom_bond_atom_site_label_1
_geom_bond_atom_site_label_2
_geom_bond_distance
O1 C4 1.3773(17)
O1 C12 1.3825(17)
O2 C14 1.2235(17)
O3 C20 1.2280(18)
C1 C2 1.530(2)
C1 H1A 0.9600
C1 H1B 0.9600
C1 H1C 0.9600
C2 C11 1.526(2)
C2 C3 1.533(2)
C2 C21 1.539(2)
C3 C4 1.492(2)
C3 H3A 0.9700
C3 H3B 0.9700
C4 C5 1.340(2)
C5 C20 1.471(2)
C5 C6 1.514(2)
C6 C13 1.5097(19)
C6 C7 1.5251(19)
C6 H6 0.9800
C7 C8 1.392(2)
C7 C23 1.393(2)
C8 C9 1.388(2)
C8 H8 0.9300
C9 C10 1.381(2)
C9 H9 0.9300
C10 C22 1.385(2)
C10 H10 0.9300
C11 H11A 0.9600
C11 H11B 0.9600
C11 H11C 0.9600
C12 C13 1.339(2)
C12 C17 1.484(2)
C13 C14 1.467(2)
C14 C15 1.513(2)
C15 C16 1.538(2)
C15 H15A 0.9700
C15 H15B 0.9700
C16 C19 1.528(2)
C16 C18 1.530(2)
C16 C17 1.533(2)
C17 H17A 0.9700
C17 H17B 0.9700
C18 H18A 0.9600
C18 H18B 0.9600
C18 H18C 0.9600
C19 H19A 0.9600
C19 H19B 0.9600
C19 H19C 0.9600
C20 C21 1.509(2)
C21 H21A 0.9700
C21 H21B 0.9700
C22 C23 1.389(2)
C22 H22 0.9300
C23 H23 0.9300
